data_7211132
loop_
_publ_author_name
'Perumalla, Sathyanarayana Reddy'
'Sun, Changquan Calvin'

_publ_section_title
;
 Synthon preference in O-protonated amide crystals -- dominance of short
 strong hydrogen bonds
;
_journal_issue 44
_journal_name_full CrystEngComm
_journal_page_first 8941
_journal_paper_doi 10.1039/c3ce41271g
_journal_volume 15
_journal_year 2013
_chemical_formula_sum 'C7 H8 N2 O5'
_chemical_formula_weight 200.15
_chemical_name_common 'SalicylamidE HNO3 salt'
_chemical_name_systematic
; 
 ? 
;
_space_group_IT_number 14
_symmetry_cell_setting monoclinic
_symmetry_space_group_name_Hall '-P 2ybc'
_symmetry_space_group_name_H-M 'P 1 21/c 1'
_atom_sites_solution_hydrogens geom
_atom_sites_solution_primary direct
_atom_sites_solution_secondary difmap
_audit_creation_method SHELXL-97
_cell_angle_alpha 90.00
_cell_angle_beta 104.7910(10)
_cell_angle_gamma 90.00
_cell_formula_units_Z 4
_cell_length_a 10.2073(7)
_cell_length_b 5.0535(3)
_cell_length_c 16.9090(11)
_cell_measurement_reflns_used 5239
_cell_measurement_temperature 173(2)
_cell_measurement_theta_max 27.29
_cell_measurement_theta_min 2.49
_cell_volume 843.31(9)
_computing_cell_refinement 'Bruker SAINT'
_computing_data_collection 'Bruker Apex2'
_computing_data_reduction 'Bruker SAINT'
_computing_molecular_graphics 'Bruker SHELXTL'
_computing_publication_material 'Bruker SHELXTL'
_computing_structure_refinement 'SHELXL-97 (Sheldrick, 1997)'
_computing_structure_solution 'SHELXS-97 (Sheldrick, 1990)'
_diffrn_ambient_temperature 173(2)
_diffrn_measured_fraction_theta_full 0.996
_diffrn_measured_fraction_theta_max 0.996
_diffrn_measurement_device_type 'Bruker Apex II platform CCD'
_diffrn_measurement_method 'Omega and Phi scans'
_diffrn_radiation_monochromator graphite
_diffrn_radiation_source 'fine-focus sealed tube'
_diffrn_radiation_type MoK\a
_diffrn_radiation_wavelength 0.71073
_diffrn_reflns_av_R_equivalents 0.0185
_diffrn_reflns_av_sigmaI/netI 0.0148
_diffrn_reflns_limit_h_max 13
_diffrn_reflns_limit_h_min -13
_diffrn_reflns_limit_k_max 6
_diffrn_reflns_limit_k_min -6
_diffrn_reflns_limit_l_max 21
_diffrn_reflns_limit_l_min -21
_diffrn_reflns_number 8523
_diffrn_reflns_theta_full 27.30
_diffrn_reflns_theta_max 27.30
_diffrn_reflns_theta_min 2.06
_exptl_absorpt_coefficient_mu 0.136
_exptl_absorpt_correction_T_max 0.9720
_exptl_absorpt_correction_T_min 0.9551
_exptl_absorpt_correction_type multi-scan
_exptl_absorpt_process_details 'SADABS (G. Sheldrick, 2003)'
_exptl_crystal_density_diffrn 1.576
_exptl_crystal_density_method 'not measured'
_exptl_crystal_F_000 416
_exptl_crystal_size_max 0.34
_exptl_crystal_size_mid 0.26
_exptl_crystal_size_min 0.21
_refine_diff_density_max 0.276
_refine_diff_density_min -0.260
_refine_diff_density_rms 0.043
_refine_ls_extinction_method none
_refine_ls_goodness_of_fit_ref 1.077
_refine_ls_hydrogen_treatment mixed
_refine_ls_matrix_type full
_refine_ls_number_parameters 159
_refine_ls_number_reflns 1901
_refine_ls_number_restraints 0
_refine_ls_restrained_S_all 1.077
_refine_ls_R_factor_all 0.0370
_refine_ls_R_factor_gt 0.0322
_refine_ls_shift/su_max 0.000
_refine_ls_shift/su_mean 0.000
_refine_ls_structure_factor_coef Fsqd
_refine_ls_weighting_details 'calc w=1/[\s^2^(Fo^2^)+(0.0468P)^2^+0.2091P] where P=(Fo^2^+2Fc^2^)/3'
_refine_ls_weighting_scheme calc
_refine_ls_wR_factor_gt 0.0855
_refine_ls_wR_factor_ref 0.0893
_reflns_number_gt 1662
_reflns_number_total 1901
_reflns_threshold_expression >2sigma(I)
_cod_data_source_file c3ce41271g.txt
_cod_data_source_block 12013_0m
_cod_depositor_comments
;
The following automatic conversions were performed:

'_symmetry_cell_setting' value 'Monoclinic' changed to 'monoclinic'
according to /home/saulius/struct/CIF-dictionaries/cif_core.dic
dictionary named 'cif_core.dic' version 2.4.2 from
2011-04-26.

'_exptl_absorpt_correction_type' value 'Multi-Scan'
changed to 'multi-scan' according to
/home/saulius/struct/CIF-dictionaries/cif_core.dic dictionary named
'cif_core.dic' version 2.4.2 from 2011-04-26.

Automatic conversion script
Id: cif_fix_values 1891 2012-01-12 08:04:46Z andrius 
;
_cod_original_sg_symbol_H-M P21/c
_cod_database_code 7211132

loop_
_symmetry_equiv_pos_as_xyz
'x, y, z'
'-x, y+1/2, -z+1/2'
'-x, -y, -z'
'x, -y-1/2, z-1/2'

loop_
_atom_site_label
_atom_site_type_symbol
_atom_site_fract_x
_atom_site_fract_y
_atom_site_fract_z
_atom_site_U_iso_or_equiv
_atom_site_adp_type
_atom_site_occupancy
_atom_site_symmetry_multiplicity
_atom_site_calc_flag
O14 O 0.07178(9) 0.08918(17) 0.41741(5) 0.0312(2) Uani 1 1 d
O13 O 0.29838(9) -0.46304(18) 0.46117(5) 0.0305(2) Uani 1 1 d
N12 N 0.14151(10) -0.3340(2) 0.52606(6) 0.0256(2) Uani 1 1 d
O11 O 0.12741(9) -0.60891(18) 0.65397(5) 0.0315(2) Uani 1 1 d
N10 N 0.11443(10) 0.07010(19) 0.35467(6) 0.0250(2) Uani 1 1 d
C9 C 0.29240(11) -0.6977(2) 0.58081(7) 0.0245(2) Uani 1 1 d
O8 O 0.07077(10) 0.22101(19) 0.29639(5) 0.0377(2) Uani 1 1 d
O7 O 0.20224(9) -0.10127(19) 0.35089(5) 0.0353(2) Uani 1 1 d
C6 C 0.23991(11) -0.4883(2) 0.52124(7) 0.0237(2) Uani 1 1 d
C5 C 0.23355(11) -0.7554(2) 0.64554(7) 0.0254(3) Uani 1 1 d
C4 C 0.39402(13) -1.1070(3) 0.68888(8) 0.0335(3) Uani 1 1 d
C3 C 0.28446(13) -0.9637(3) 0.69840(7) 0.0308(3) Uani 1 1 d
C2 C 0.40455(12) -0.8454(3) 0.57284(8) 0.0292(3) Uani 1 1 d
C1 C 0.45566(13) -1.0477(3) 0.62653(8) 0.0332(3) Uani 1 1 d
H3 H 0.2418(15) -1.005(3) 0.7400(9) 0.036(4) Uiso 1 1 d
H2 H 0.4448(14) -0.804(3) 0.5302(8) 0.031(4) Uiso 1 1 d
H12B H 0.1032(15) -0.351(3) 0.5668(9) 0.035(4) Uiso 1 1 d
H12A H 0.1136(15) -0.202(3) 0.4887(10) 0.037(4) Uiso 1 1 d
H1 H 0.5330(16) -1.144(3) 0.6215(9) 0.040(4) Uiso 1 1 d
H4 H 0.4283(14) -1.251(3) 0.7255(9) 0.035(4) Uiso 1 1 d
H11 H 0.1112(18) -0.636(4) 0.7022(11) 0.050(5) Uiso 1 1 d
H13 H 0.261(2) -0.326(4) 0.4251(12) 0.064(5) Uiso 1 1 d

loop_
_atom_site_aniso_label
_atom_site_aniso_U_11
_atom_site_aniso_U_22
_atom_site_aniso_U_33
_atom_site_aniso_U_23
_atom_site_aniso_U_13
_atom_site_aniso_U_12
O14 0.0400(5) 0.0316(5) 0.0270(4) 0.0008(3) 0.0178(4) 0.0041(4)
O13 0.0340(5) 0.0325(5) 0.0297(4) 0.0038(4) 0.0170(4) 0.0034(4)
N12 0.0291(5) 0.0264(5) 0.0235(5) 0.0015(4) 0.0107(4) 0.0014(4)
O11 0.0386(5) 0.0336(5) 0.0274(4) 0.0024(3) 0.0177(4) 0.0046(4)
N10 0.0286(5) 0.0249(5) 0.0230(5) -0.0030(4) 0.0094(4) -0.0025(4)
C9 0.0260(5) 0.0225(6) 0.0246(5) -0.0026(4) 0.0057(4) -0.0024(4)
O8 0.0535(6) 0.0366(5) 0.0263(4) 0.0065(4) 0.0164(4) 0.0127(4)
O7 0.0392(5) 0.0394(5) 0.0320(5) 0.0047(4) 0.0177(4) 0.0124(4)
C6 0.0255(5) 0.0240(6) 0.0225(5) -0.0037(4) 0.0079(4) -0.0040(4)
C5 0.0279(6) 0.0252(6) 0.0229(5) -0.0043(4) 0.0060(4) -0.0032(4)
C4 0.0364(7) 0.0270(6) 0.0309(6) 0.0013(5) -0.0032(5) -0.0001(5)
C3 0.0378(7) 0.0294(6) 0.0238(6) 0.0001(5) 0.0051(5) -0.0049(5)
C2 0.0275(6) 0.0300(6) 0.0306(6) -0.0034(5) 0.0083(5) -0.0016(5)
C1 0.0278(6) 0.0307(7) 0.0384(7) -0.0039(5) 0.0033(5) 0.0031(5)

loop_
_atom_type_symbol
_atom_type_description
_atom_type_scat_dispersion_real
_atom_type_scat_dispersion_imag
_atom_type_scat_source
C C 0.0033 0.0016 'International Tables Vol C Tables 4.2.6.8 and 6.1.1.4'
H H 0.0000 0.0000 'International Tables Vol C Tables 4.2.6.8 and 6.1.1.4'
N N 0.0061 0.0033 'International Tables Vol C Tables 4.2.6.8 and 6.1.1.4'
O O 0.0106 0.0060 'International Tables Vol C Tables 4.2.6.8 and 6.1.1.4'

loop_
_geom_angle_atom_site_label_1
_geom_angle_atom_site_label_2
_geom_angle_atom_site_label_3
_geom_angle
O8 N10 O14 119.79(10)
O8 N10 O7 120.01(9)
O14 N10 O7 120.20(9)
C2 C9 C5 119.05(11)
C2 C9 C6 118.88(10)
C5 C9 C6 122.07(10)
N12 C6 O13 120.43(11)
N12 C6 C9 123.15(10)
O13 C6 C9 116.41(10)
O11 C5 C3 121.67(11)
O11 C5 C9 118.82(11)
C3 C5 C9 119.50(11)
C3 C4 C1 120.91(12)
C4 C3 C5 120.26(12)
C1 C2 C9 120.85(12)
C2 C1 C4 119.38(12)

loop_
_geom_bond_atom_site_label_1
_geom_bond_atom_site_label_2
_geom_bond_distance
O14 N10 1.2490(12)
O13 C6 1.3090(13)
N12 C6 1.2904(15)
O11 C5 1.3494(14)
N10 O8 1.2358(13)
N10 O7 1.2597(13)
C9 C2 1.4019(16)
C9 C5 1.4069(16)
C9 C6 1.4648(16)
C5 C3 1.3929(17)
C4 C3 1.3756(19)
C4 C1 1.3915(19)
C2 C1 1.3779(18)
